data_1532450
loop_
_publ_author_name
'zur Loye, H.C.'
'Smith, M.D.'
'Stitzer, K.E.'

_publ_section_title
;
 Structure determination of Ba8 Co Rh6 O21, a new member of the
 2H-perovskite related oxides
;
_journal_name_full 'Materials Research Society Symposia Proceedings'
_journal_page_first GG1.4.1
_journal_page_last GG1.4.7
_journal_volume 658
_journal_year 2001
_chemical_formula_sum 'Co0.1429 O3 Rh0.8571'
_chemical_name_systematic '(Ba8 Co Rh6 O21)0.1429'
_space_group_IT_number 166
_symmetry_space_group_name_Hall '-R 3 2"'
_symmetry_space_group_name_H-M 'R -3 m :H'
_cell_angle_alpha 90
_cell_angle_beta 90
_cell_angle_gamma 120
_cell_formula_units_Z 3
_cell_length_a 10.0431
_cell_length_b 10.0431
_cell_length_c 2.5946
_cell_volume 226.640
_citation_journal_id_ASTM MRSPDH
_cod_data_source_file zurLoye_MRSPDH_2001_1198.cif
_cod_data_source_block Co0.1429O3Rh0.8571
_cod_original_cell_volume 226.64
_cod_database_code 1532450

loop_
_symmetry_equiv_pos_as_xyz
x,y,z
-y,x-y,z
-x+y,-x,z
y,x,-z
-x,-x+y,-z
x-y,-y,-z
-x,-y,-z
y,-x+y,-z
x-y,x,-z
-y,-x,z
x,x-y,z
-x+y,y,z
x+2/3,y+1/3,z+1/3
-y+2/3,x-y+1/3,z+1/3
-x+y+2/3,-x+1/3,z+1/3
y+2/3,x+1/3,-z+1/3
-x+2/3,-x+y+1/3,-z+1/3
x-y+2/3,-y+1/3,-z+1/3
-x+2/3,-y+1/3,-z+1/3
y+2/3,-x+y+1/3,-z+1/3
x-y+2/3,x+1/3,-z+1/3
-y+2/3,-x+1/3,z+1/3
x+2/3,x-y+1/3,z+1/3
-x+y+2/3,y+1/3,z+1/3
x+1/3,y+2/3,z+2/3
-y+1/3,x-y+2/3,z+2/3
-x+y+1/3,-x+2/3,z+2/3
y+1/3,x+2/3,-z+2/3
-x+1/3,-x+y+2/3,-z+2/3
x-y+1/3,-y+2/3,-z+2/3
-x+1/3,-y+2/3,-z+2/3
y+1/3,-x+y+2/3,-z+2/3
x-y+1/3,x+2/3,-z+2/3
-y+1/3,-x+2/3,z+2/3
x+1/3,x-y+2/3,z+2/3
-x+y+1/3,y+2/3,z+2/3

loop_
_atom_site_label
_atom_site_type_symbol
_atom_site_fract_x
_atom_site_fract_y
_atom_site_fract_z
_atom_site_occupancy
_atom_site_U_iso_or_equiv
Co1 Co+2 0 0 0 0.1429 0.0
O1 O-2 0.148 0.148 0.5 0.5 0.0
Rh1 Rh+4 0 0 0 0.8571 0.0
